data_7710793
loop_
_publ_author_name
'Palmese, Marco'
'P\'erez-Torrente, Jes\'us J.'
'Passarelli, Vincenzo'

_publ_section_title
;
 Cyclometalated iridium complexes based on monodentate aminophosphanes
;
_journal_name_full 'Dalton Transactions'
_journal_paper_doi 10.1039/D2DT02081E
_journal_year 2022
_chemical_formula_moiety 'C27 H30 Cl Ir N P'
_chemical_formula_sum 'C27 H30 Cl Ir N P'
_chemical_formula_weight 627.14
_space_group_crystal_system monoclinic
_space_group_IT_number 14
_space_group_name_Hall '-P 2ybc'
_space_group_name_H-M_alt 'P 1 21/c 1'
_atom_sites_solution_hydrogens mixed
_atom_sites_solution_primary heavy
_atom_sites_solution_secondary difmap
_audit_creation_method SHELXL-2014/7
_audit_update_record
;
2022-06-13 deposited with the CCDC.	2022-07-25 downloaded from the CCDC.
;
_cell_angle_alpha 90
_cell_angle_beta 104.9190(10)
_cell_angle_gamma 90
_cell_formula_units_Z 4
_cell_length_a 18.6429(17)
_cell_length_b 10.8746(10)
_cell_length_c 12.3111(11)
_cell_measurement_reflns_used 9314
_cell_measurement_temperature 100(2)
_cell_measurement_theta_max 27.986
_cell_measurement_theta_min 2.188
_cell_volume 2411.7(4)
_computing_cell_refinement 'SAINT+ in APEX2 (Bruker AXS,2008)'
_computing_data_collection 'SMART in APEX2 (Bruker AXS,2008)'
_computing_data_reduction 'SAINT+ in APEX2 (Bruker AXS,2008)'
_computing_molecular_graphics 'XP program, SHELXTL v6.12, Bruker2000'
_computing_publication_material 'XCIF program, PLATON(Spek, 1998)'
_computing_structure_refinement 'SHELXL-2014/7 (Sheldrick, 2014)'
_computing_structure_solution 'SHELXS-2013 (Sheldrick, 2008)'
_diffrn_ambient_temperature 100(2)
_diffrn_detector_area_resol_mean 8.26
_diffrn_measured_fraction_theta_full 0.999
_diffrn_measured_fraction_theta_max 0.937
_diffrn_measurement_device_type 'Bruker APEX DUO system'
_diffrn_measurement_method '\w and \f rotations with narrow frames'
_diffrn_radiation_monochromator graphite
_diffrn_radiation_source 'fine-focus sealed tube'
_diffrn_radiation_type MoK\a
_diffrn_radiation_wavelength 0.71073
_diffrn_reflns_av_R_equivalents 0.0444
_diffrn_reflns_av_unetI/netI 0.0327
_diffrn_reflns_Laue_measured_fraction_full 0.999
_diffrn_reflns_Laue_measured_fraction_max 0.937
_diffrn_reflns_limit_h_max 25
_diffrn_reflns_limit_h_min -24
_diffrn_reflns_limit_k_max 14
_diffrn_reflns_limit_k_min -14
_diffrn_reflns_limit_l_max 16
_diffrn_reflns_limit_l_min -16
_diffrn_reflns_number 33669
_diffrn_reflns_point_group_measured_fraction_full 0.999
_diffrn_reflns_point_group_measured_fraction_max 0.937
_diffrn_reflns_theta_full 25.000
_diffrn_reflns_theta_max 28.755
_diffrn_reflns_theta_min 2.188
_exptl_absorpt_coefficient_mu 5.728
_exptl_absorpt_correction_T_max 0.7458
_exptl_absorpt_correction_T_min 0.6264
_exptl_absorpt_correction_type multi-scan
_exptl_absorpt_process_details
; 
 Multi-scan correction included in APEX2 package (Bruker AXS, 2008)
;
_exptl_crystal_colour orange
_exptl_crystal_density_diffrn 1.727
_exptl_crystal_description prism
_exptl_crystal_F_000 1232
_exptl_crystal_size_max 0.250
_exptl_crystal_size_mid 0.180
_exptl_crystal_size_min 0.160
_refine_diff_density_max 1.495
_refine_diff_density_min -0.949
_refine_diff_density_rms 0.126
_refine_ls_extinction_method none
_refine_ls_goodness_of_fit_ref 1.028
_refine_ls_hydrogen_treatment mixed
_refine_ls_matrix_type full
_refine_ls_number_parameters 285
_refine_ls_number_reflns 5870
_refine_ls_number_restraints 1
_refine_ls_restrained_S_all 1.028
_refine_ls_R_factor_all 0.0370
_refine_ls_R_factor_gt 0.0270
_refine_ls_shift/su_max 0.002
_refine_ls_shift/su_mean 0.000
_refine_ls_structure_factor_coef Fsqd
_refine_ls_weighting_details 'w=1/[\s^2^(Fo^2^)+(0.0264P)^2^+3.2443P] where P=(Fo^2^+2Fc^2^)/3'
_refine_ls_weighting_scheme calc
_refine_ls_wR_factor_gt 0.0559
_refine_ls_wR_factor_ref 0.0604
_reflns_Friedel_coverage 0.000
_reflns_number_gt 4970
_reflns_number_total 5870
_reflns_threshold_expression 'I > 2\s(I)'
_cod_data_source_file d2dt02081e3.cif
_cod_data_source_block cmpd_1_VPX79
_cod_original_sg_symbol_H-M 'P 21/c'
_cod_database_code 7710793
_shelx_shelxl_version_number 2014/7
_shelx_space_group_comment
;
The symmetry employed for this shelxl refinement is uniquely defined
by the following loop, which should always be used as a source of
symmetry information in preference to the above space-group names.
They are only intended as comments.
;

loop_
_space_group_symop_operation_xyz
'x, y, z'
'-x, y+1/2, -z+1/2'
'-x, -y, -z'
'x, -y-1/2, z-1/2'

loop_
_atom_site_label
_atom_site_type_symbol
_atom_site_fract_x
_atom_site_fract_y
_atom_site_fract_z
_atom_site_U_iso_or_equiv
_atom_site_adp_type
_atom_site_occupancy
_atom_site_site_symmetry_order
_atom_site_calc_flag
_atom_site_refinement_flags_posn
_atom_site_refinement_flags_adp
_atom_site_refinement_flags_occupancy
_atom_site_disorder_assembly
_atom_site_disorder_group
Ir Ir 0.65548(2) 0.69116(2) 0.84911(2) 0.01714(5) Uani 1 1 d . . . . .
Cl Cl 0.73198(5) 0.84442(8) 0.95340(8) 0.0284(2) Uani 1 1 d . . . . .
P P 0.74293(5) 0.54950(8) 0.93238(7) 0.01718(18) Uani 1 1 d . . . . .
C20 C 0.5649(2) 0.8263(3) 0.7993(3) 0.0239(8) Uani 1 1 d . . . . .
H20 H 0.5722 0.9022 0.8467 0.029 Uiso 1 1 calc R U . . .
C28 C 0.4904(2) 0.7677(4) 0.7834(4) 0.0347(10) Uani 1 1 d . . . . .
H28A H 0.4647 0.8080 0.8349 0.042 Uiso 1 1 calc R U . . .
H28B H 0.4609 0.7843 0.7056 0.042 Uiso 1 1 calc R U . . .
C26 C 0.4908(2) 0.6321(4) 0.8032(4) 0.0350(10) Uani 1 1 d . . . . .
H26A H 0.4527 0.5937 0.7413 0.042 Uiso 1 1 calc R U . . .
H26B H 0.4762 0.6168 0.8738 0.042 Uiso 1 1 calc R U . . .
C25 C 0.56482(19) 0.5695(3) 0.8110(3) 0.0229(7) Uani 1 1 d . . . . .
H25 H 0.5727 0.4933 0.8582 0.028 Uiso 1 1 calc R U . . .
C24 C 0.6006(2) 0.5669(4) 0.7227(3) 0.0306(9) Uani 1 1 d . . . . .
H24 H 0.6287 0.4895 0.7183 0.037 Uiso 1 1 calc R U . . .
C23 C 0.5682(3) 0.6296(5) 0.6098(4) 0.0603(16) Uani 1 1 d . . . . .
H23A H 0.5904 0.5915 0.5532 0.072 Uiso 1 1 calc R U . . .
H23B H 0.5142 0.6128 0.5867 0.072 Uiso 1 1 calc R U . . .
C22 C 0.5793(3) 0.7637(5) 0.6076(4) 0.0586(16) Uani 1 1 d . . . . .
H22A H 0.5318 0.8020 0.5669 0.070 Uiso 1 1 calc R U . . .
H22B H 0.6159 0.7806 0.5638 0.070 Uiso 1 1 calc R U . . .
C21 C 0.6052(2) 0.8247(4) 0.7193(3) 0.0334(9) Uani 1 1 d . . . . .
H21 H 0.6359 0.9000 0.7189 0.040 Uiso 1 1 calc R U . . .
C7 C 0.71403(18) 0.3906(3) 0.9416(3) 0.0193(7) Uani 1 1 d . . . . .
C12 C 0.6736(2) 0.3642(3) 1.0202(3) 0.0245(8) Uani 1 1 d . . . . .
H12 H 0.6602 0.4290 1.0627 0.029 Uiso 1 1 calc R U . . .
C11 C 0.6532(2) 0.2459(4) 1.0364(3) 0.0295(9) Uani 1 1 d . . . . .
H11 H 0.6261 0.2289 1.0903 0.035 Uiso 1 1 calc R U . . .
C10 C 0.6725(2) 0.1504(4) 0.9734(4) 0.0316(9) Uani 1 1 d . . . . .
H10 H 0.6591 0.0682 0.9852 0.038 Uiso 1 1 calc R U . . .
C9 C 0.7108(2) 0.1752(3) 0.8943(3) 0.0283(8) Uani 1 1 d . . . . .
H9 H 0.7232 0.1102 0.8508 0.034 Uiso 1 1 calc R U . . .
C8 C 0.7316(2) 0.2951(3) 0.8778(3) 0.0224(7) Uani 1 1 d . . . . .
H8 H 0.7579 0.3119 0.8228 0.027 Uiso 1 1 calc R U . . .
C1 C 0.81650(19) 0.5425(3) 0.8591(3) 0.0198(7) Uani 1 1 d . . . . .
C6 C 0.8898(2) 0.5648(4) 0.9165(3) 0.0293(9) Uani 1 1 d . . . . .
H6 H 0.9022 0.5820 0.9948 0.035 Uiso 1 1 calc R U . . .
C5 C 0.9450(2) 0.5619(4) 0.8594(4) 0.0390(10) Uani 1 1 d . . . . .
H5 H 0.9950 0.5777 0.8989 0.047 Uiso 1 1 calc R U . . .
C4 C 0.9279(2) 0.5365(4) 0.7463(3) 0.0349(10) Uani 1 1 d . . . . .
H4 H 0.9662 0.5329 0.7082 0.042 Uiso 1 1 calc R U . . .
C3 C 0.8552(2) 0.5162(4) 0.6880(3) 0.0319(9) Uani 1 1 d . . . . .
H3 H 0.8433 0.4991 0.6098 0.038 Uiso 1 1 calc R U . . .
C2 C 0.7993(2) 0.5208(4) 0.7436(3) 0.0274(8) Uani 1 1 d . . . . .
H2 H 0.7491 0.5090 0.7028 0.033 Uiso 1 1 calc R U . . .
N N 0.78264(17) 0.5874(3) 1.0662(2) 0.0217(6) Uani 1 1 d D . . . .
C13 C 0.82535(19) 0.5191(3) 1.1584(3) 0.0201(7) Uani 1 1 d . . . . .
C18 C 0.8388(2) 0.5709(4) 1.2645(3) 0.0272(8) Uani 1 1 d . . . . .
H18 H 0.8212 0.6513 1.2732 0.033 Uiso 1 1 calc R U . . .
C17 C 0.8777(2) 0.5066(4) 1.3575(3) 0.0327(9) Uani 1 1 d . . . . .
H17 H 0.8871 0.5444 1.4294 0.039 Uiso 1 1 calc R U . . .
C16 C 0.9034(2) 0.3878(4) 1.3490(3) 0.0320(9) Uani 1 1 d . . . . .
C15 C 0.8908(2) 0.3377(4) 1.2420(3) 0.0295(9) Uani 1 1 d . . . . .
H15 H 0.9087 0.2574 1.2336 0.035 Uiso 1 1 calc R U . . .
C14 C 0.85289(19) 0.4014(4) 1.1473(3) 0.0250(8) Uani 1 1 d . . . . .
H14 H 0.8456 0.3653 1.0750 0.030 Uiso 1 1 calc R U . . .
C19 C 0.9446(3) 0.3158(5) 1.4508(4) 0.0482(13) Uani 1 1 d . . . . .
H19A H 0.9185 0.2383 1.4546 0.072 Uiso 1 1 calc R U . . .
H19B H 0.9469 0.3640 1.5189 0.072 Uiso 1 1 calc R U . . .
H19C H 0.9950 0.2982 1.4451 0.072 Uiso 1 1 calc R U . . .
H H 0.776(2) 0.672(2) 1.085(4) 0.035(12) Uiso 1 1 d D . . . .

loop_
_atom_site_aniso_label
_atom_site_aniso_U_11
_atom_site_aniso_U_22
_atom_site_aniso_U_33
_atom_site_aniso_U_23
_atom_site_aniso_U_13
_atom_site_aniso_U_12
Ir 0.01835(8) 0.01382(7) 0.01940(7) -0.00013(5) 0.00512(5) -0.00011(5)
Cl 0.0302(5) 0.0160(4) 0.0360(5) -0.0024(4) 0.0033(4) -0.0056(4)
P 0.0182(4) 0.0148(4) 0.0188(4) -0.0013(3) 0.0053(3) -0.0001(3)
C20 0.030(2) 0.0129(17) 0.0290(19) 0.0018(14) 0.0076(16) 0.0043(14)
C28 0.025(2) 0.023(2) 0.061(3) 0.0027(19) 0.021(2) 0.0055(16)
C26 0.022(2) 0.025(2) 0.056(3) -0.0029(19) 0.0065(19) 0.0017(16)
C25 0.0187(18) 0.0142(17) 0.0322(19) -0.0012(15) -0.0001(14) -0.0016(14)
C24 0.029(2) 0.033(2) 0.030(2) -0.0124(17) 0.0071(16) -0.0109(18)
C23 0.072(4) 0.081(4) 0.024(2) -0.006(2) 0.004(2) -0.043(3)
C22 0.074(4) 0.077(4) 0.029(2) 0.011(2) 0.020(2) 0.046(3)
C21 0.034(2) 0.032(2) 0.037(2) 0.0186(18) 0.0116(18) 0.0092(18)
C7 0.0165(17) 0.0151(17) 0.0247(18) 0.0027(14) 0.0025(14) -0.0005(13)
C12 0.0242(19) 0.0219(19) 0.0277(19) 0.0032(15) 0.0071(15) 0.0030(15)
C11 0.024(2) 0.030(2) 0.038(2) 0.0106(18) 0.0133(17) 0.0019(17)
C10 0.024(2) 0.0186(19) 0.050(3) 0.0080(18) 0.0042(18) -0.0033(15)
C9 0.026(2) 0.0177(19) 0.038(2) -0.0056(16) 0.0024(17) 0.0011(15)
C8 0.0237(19) 0.0192(19) 0.0241(18) -0.0016(14) 0.0055(15) -0.0003(14)
C1 0.0197(17) 0.0179(17) 0.0232(17) 0.0016(14) 0.0083(14) 0.0004(13)
C6 0.025(2) 0.037(2) 0.0263(19) -0.0048(17) 0.0070(15) -0.0073(17)
C5 0.022(2) 0.057(3) 0.039(2) -0.004(2) 0.0092(17) -0.005(2)
C4 0.025(2) 0.045(3) 0.038(2) 0.0042(19) 0.0145(18) -0.0031(18)
C3 0.032(2) 0.043(3) 0.0240(19) 0.0029(17) 0.0116(17) 0.0026(18)
C2 0.0196(19) 0.037(2) 0.0245(19) 0.0024(16) 0.0042(15) 0.0012(16)
N 0.0286(17) 0.0162(15) 0.0190(14) -0.0042(12) 0.0036(12) 0.0025(13)
C13 0.0199(18) 0.0231(19) 0.0180(17) 0.0026(14) 0.0058(14) -0.0017(14)
C18 0.029(2) 0.031(2) 0.0226(18) -0.0011(16) 0.0097(15) -0.0018(17)
C17 0.032(2) 0.046(3) 0.0197(19) 0.0029(17) 0.0069(16) -0.0060(19)
C16 0.024(2) 0.042(3) 0.027(2) 0.0109(18) 0.0022(16) -0.0056(18)
C15 0.0211(19) 0.027(2) 0.038(2) 0.0083(17) 0.0017(16) 0.0003(15)
C14 0.0208(19) 0.026(2) 0.0251(19) -0.0003(15) 0.0006(15) 0.0021(15)
C19 0.044(3) 0.061(3) 0.034(2) 0.025(2) 0.001(2) -0.004(2)

loop_
_atom_type_symbol
_atom_type_description
_atom_type_scat_dispersion_real
_atom_type_scat_dispersion_imag
_atom_type_scat_source
C C 0.0033 0.0016 'International Tables Vol C Tables 4.2.6.8 and 6.1.1.4'
H H 0.0000 0.0000 'International Tables Vol C Tables 4.2.6.8 and 6.1.1.4'
N N 0.0061 0.0033 'International Tables Vol C Tables 4.2.6.8 and 6.1.1.4'
P P 0.1023 0.0942 'International Tables Vol C Tables 4.2.6.8 and 6.1.1.4'
Cl Cl 0.1484 0.1585 'International Tables Vol C Tables 4.2.6.8 and 6.1.1.4'
Ir Ir -1.4442 7.9887 'International Tables Vol C Tables 4.2.6.8 and 6.1.1.4'

loop_
_geom_angle_atom_site_label_1
_geom_angle_atom_site_label_2
_geom_angle_atom_site_label_3
_geom_angle
_geom_angle_site_symmetry_1
_geom_angle_site_symmetry_3
_geom_angle_publ_flag
C25 Ir C24 39.18(14) . . ?
C25 Ir C21 94.96(15) . . ?
C24 Ir C21 81.46(17) . . ?
C25 Ir C20 80.98(14) . . ?
C24 Ir C20 91.75(15) . . ?
C21 Ir C20 36.77(14) . . ?
C25 Ir P 96.63(10) . . ?
C24 Ir P 93.06(12) . . ?
C21 Ir P 154.00(11) . . ?
C20 Ir P 169.04(10) . . ?
C25 Ir Cl 155.33(10) . . ?
C24 Ir Cl 165.03(11) . . ?
C21 Ir Cl 90.80(13) . . ?
C20 Ir Cl 89.59(10) . . ?
P Ir Cl 88.31(3) . . ?
N P C7 103.58(16) . . ?
N P C1 107.33(16) . . ?
C7 P C1 105.26(16) . . ?
N P Ir 111.04(11) . . ?
C7 P Ir 118.63(11) . . ?
C1 P Ir 110.25(11) . . ?
C21 C20 C28 123.9(4) . . ?
C21 C20 Ir 70.9(2) . . ?
C28 C20 Ir 111.9(2) . . ?
C21 C20 H20 114.2 . . ?
C28 C20 H20 114.2 . . ?
Ir C20 H20 114.2 . . ?
C26 C28 C20 115.7(3) . . ?
C26 C28 H28A 108.4 . . ?
C20 C28 H28A 108.4 . . ?
C26 C28 H28B 108.4 . . ?
C20 C28 H28B 108.4 . . ?
H28A C28 H28B 107.4 . . ?
C28 C26 C25 114.8(3) . . ?
C28 C26 H26A 108.6 . . ?
C25 C26 H26A 108.6 . . ?
C28 C26 H26B 108.6 . . ?
C25 C26 H26B 108.6 . . ?
H26A C26 H26B 107.6 . . ?
C24 C25 C26 124.1(4) . . ?
C24 C25 Ir 70.9(2) . . ?
C26 C25 Ir 113.4(2) . . ?
C24 C25 H25 113.7 . . ?
C26 C25 H25 113.7 . . ?
Ir C25 H25 113.7 . . ?
C25 C24 C23 122.4(4) . . ?
C25 C24 Ir 69.9(2) . . ?
C23 C24 Ir 112.8(3) . . ?
C25 C24 H24 114.6 . . ?
C23 C24 H24 114.6 . . ?
Ir C24 H24 114.6 . . ?
C22 C23 C24 115.8(4) . . ?
C22 C23 H23A 108.3 . . ?
C24 C23 H23A 108.3 . . ?
C22 C23 H23B 108.3 . . ?
C24 C23 H23B 108.3 . . ?
H23A C23 H23B 107.4 . . ?
C23 C22 C21 115.9(4) . . ?
C23 C22 H22A 108.3 . . ?
C21 C22 H22A 108.3 . . ?
C23 C22 H22B 108.3 . . ?
C21 C22 H22B 108.3 . . ?
H22A C22 H22B 107.4 . . ?
C20 C21 C22 123.8(4) . . ?
C20 C21 Ir 72.4(2) . . ?
C22 C21 Ir 110.8(3) . . ?
C20 C21 H21 114.2 . . ?
C22 C21 H21 114.2 . . ?
Ir C21 H21 114.2 . . ?
C8 C7 C12 118.9(3) . . ?
C8 C7 P 123.8(3) . . ?
C12 C7 P 117.3(3) . . ?
C11 C12 C7 120.8(4) . . ?
C11 C12 H12 119.6 . . ?
C7 C12 H12 119.6 . . ?
C12 C11 C10 119.7(4) . . ?
C12 C11 H11 120.2 . . ?
C10 C11 H11 120.2 . . ?
C9 C10 C11 120.2(4) . . ?
C9 C10 H10 119.9 . . ?
C11 C10 H10 119.9 . . ?
C10 C9 C8 120.2(4) . . ?
C10 C9 H9 119.9 . . ?
C8 C9 H9 119.9 . . ?
C9 C8 C7 120.2(3) . . ?
C9 C8 H8 119.9 . . ?
C7 C8 H8 119.9 . . ?
C6 C1 C2 119.1(3) . . ?
C6 C1 P 120.5(3) . . ?
C2 C1 P 120.3(3) . . ?
C5 C6 C1 120.0(4) . . ?
C5 C6 H6 120.0 . . ?
C1 C6 H6 120.0 . . ?
C4 C5 C6 120.6(4) . . ?
C4 C5 H5 119.7 . . ?
C6 C5 H5 119.7 . . ?
C5 C4 C3 119.9(4) . . ?
C5 C4 H4 120.0 . . ?
C3 C4 H4 120.0 . . ?
C4 C3 C2 120.1(4) . . ?
C4 C3 H3 120.0 . . ?
C2 C3 H3 120.0 . . ?
C3 C2 C1 120.2(3) . . ?
C3 C2 H2 119.9 . . ?
C1 C2 H2 119.9 . . ?
C13 N P 132.4(3) . . ?
C13 N H 113(3) . . ?
P N H 115(3) . . ?
C18 C13 C14 118.8(3) . . ?
C18 C13 N 118.1(3) . . ?
C14 C13 N 123.1(3) . . ?
C17 C18 C13 120.4(4) . . ?
C17 C18 H18 119.8 . . ?
C13 C18 H18 119.8 . . ?
C18 C17 C16 121.7(4) . . ?
C18 C17 H17 119.1 . . ?
C16 C17 H17 119.1 . . ?
C15 C16 C17 117.3(4) . . ?
C15 C16 C19 120.6(4) . . ?
C17 C16 C19 122.0(4) . . ?
C14 C15 C16 121.9(4) . . ?
C14 C15 H15 119.1 . . ?
C16 C15 H15 119.1 . . ?
C15 C14 C13 119.8(4) . . ?
C15 C14 H14 120.1 . . ?
C13 C14 H14 120.1 . . ?
C16 C19 H19A 109.5 . . ?
C16 C19 H19B 109.5 . . ?
H19A C19 H19B 109.5 . . ?
C16 C19 H19C 109.5 . . ?
H19A C19 H19C 109.5 . . ?
H19B C19 H19C 109.5 . . ?

loop_
_geom_bond_atom_site_label_1
_geom_bond_atom_site_label_2
_geom_bond_distance
_geom_bond_site_symmetry_2
_geom_bond_publ_flag
Ir C25 2.103(3) . ?
Ir C24 2.115(4) . ?
Ir C21 2.184(4) . ?
Ir C20 2.203(4) . ?
Ir P 2.2850(9) . ?
Ir Cl 2.3488(9) . ?
P N 1.675(3) . ?
P C7 1.822(3) . ?
P C1 1.827(3) . ?
C20 C21 1.384(5) . ?
C20 C28 1.495(5) . ?
C20 H20 1.0000 . ?
C28 C26 1.494(6) . ?
C28 H28A 0.9900 . ?
C28 H28B 0.9900 . ?
C26 C25 1.520(5) . ?
C26 H26A 0.9900 . ?
C26 H26B 0.9900 . ?
C25 C24 1.414(5) . ?
C25 H25 1.0000 . ?
C24 C23 1.527(6) . ?
C24 H24 1.0000 . ?
C23 C22 1.474(8) . ?
C23 H23A 0.9900 . ?
C23 H23B 0.9900 . ?
C22 C21 1.491(7) . ?
C22 H22A 0.9900 . ?
C22 H22B 0.9900 . ?
C21 H21 1.0000 . ?
C7 C8 1.391(5) . ?
C7 C12 1.400(5) . ?
C12 C11 1.371(5) . ?
C12 H12 0.9500 . ?
C11 C10 1.397(6) . ?
C11 H11 0.9500 . ?
C10 C9 1.375(6) . ?
C10 H10 0.9500 . ?
C9 C8 1.389(5) . ?
C9 H9 0.9500 . ?
C8 H8 0.9500 . ?
C1 C6 1.389(5) . ?
C1 C2 1.396(5) . ?
C6 C5 1.387(5) . ?
C6 H6 0.9500 . ?
C5 C4 1.375(6) . ?
C5 H5 0.9500 . ?
C4 C3 1.379(6) . ?
C4 H4 0.9500 . ?
C3 C2 1.386(5) . ?
C3 H3 0.9500 . ?
C2 H2 0.9500 . ?
N C13 1.417(4) . ?
N H 0.960(19) . ?
C13 C18 1.385(5) . ?
C13 C14 1.399(5) . ?
C18 C17 1.377(5) . ?
C18 H18 0.9500 . ?
C17 C16 1.391(6) . ?
C17 H17 0.9500 . ?
C16 C15 1.388(6) . ?
C16 C19 1.510(5) . ?
C15 C14 1.383(5) . ?
C15 H15 0.9500 . ?
C14 H14 0.9500 . ?
C19 H19A 0.9800 . ?
C19 H19B 0.9800 . ?
C19 H19C 0.9800 . ?
